data_1547218
loop_
_publ_author_name
'Petrov, Andrey A.'
'Sokolova, Iuliia P.'
'Belich, Nikolai A.'
'Peters, Georgy S.'
'Dorovatovskii, Pavel V.'
'Zubavichus, Yan V.'
'Khrustalev, Victor N.'
'Petrov, Andrey V.'
'Gr\"atzel, Michael'
'Goodilin, Eugene A.'
'Tarasov, Alexey B.'

_publ_section_title
;
 Crystal Structure of DMF-Intermediate Phases Uncovers the Link Between
 CH3NH3PbI3 Morphology and Precursor Stoichiometry
;
_journal_issue 38
_journal_name_full 'The Journal of Physical Chemistry C'
_journal_page_first 20739
_journal_paper_doi 10.1021/acs.jpcc.7b08468
_journal_volume 121
_journal_year 2017
_chemical_formula_moiety 'I5 Pb, C3 H7 N O, 3(C H6 N)'
_chemical_formula_sum 'C6 H25 I5 N4 O Pb'
_chemical_formula_weight 1011.00
_space_group_crystal_system triclinic
_space_group_IT_number 2
_space_group_name_Hall '-P 1'
_space_group_name_H-M_alt 'P -1'
_symmetry_space_group_name_Hall '-P 1'
_symmetry_space_group_name_H-M 'P -1'
_atom_sites_solution_hydrogens geom
_atom_sites_solution_primary difmap
_atom_sites_solution_secondary difmap
_audit_creation_method SHELXL-2014/6
_cell_angle_alpha 111.18(3)
_cell_angle_beta 101.11(3)
_cell_angle_gamma 109.80(3)
_cell_formula_units_Z 2
_cell_length_a 10.1714(15)
_cell_length_b 11.335(3)
_cell_length_c 12.394(2)
_cell_measurement_reflns_used 600
_cell_measurement_temperature 100(2)
_cell_measurement_theta_max 34.0
_cell_measurement_theta_min 4.0
_cell_volume 1170.0(7)
_computing_cell_refinement 'iMosflm (Battye et al., 2011)'
_computing_data_collection 'Marccd (Doyle, 2011)'
_computing_data_reduction iMosflm
_computing_molecular_graphics 'SHELXTL (Sheldrick, 2015)'
_computing_publication_material SHELXTL
_computing_structure_refinement 'SHELXL (Sheldrick, 2015)'
_computing_structure_solution 'SHELXT (Sheldrick, 2015)'
_diffrn_ambient_temperature 100(2)
_diffrn_measured_fraction_theta_full 0.995
_diffrn_measured_fraction_theta_max 0.893
_diffrn_measurement_device_type 'Rayonix SX165 CCD'
_diffrn_measurement_method '/f scan'
_diffrn_radiation_type synchrotron
_diffrn_radiation_wavelength 0.96990
_diffrn_reflns_av_R_equivalents 0.0888
_diffrn_reflns_av_unetI/netI 0.1917
_diffrn_reflns_Laue_measured_fraction_full 0.995
_diffrn_reflns_Laue_measured_fraction_max 0.893
_diffrn_reflns_limit_h_max 12
_diffrn_reflns_limit_h_min -12
_diffrn_reflns_limit_k_max 14
_diffrn_reflns_limit_k_min -14
_diffrn_reflns_limit_l_max 15
_diffrn_reflns_limit_l_min -14
_diffrn_reflns_number 18171
_diffrn_reflns_point_group_measured_fraction_full 0.995
_diffrn_reflns_point_group_measured_fraction_max 0.893
_diffrn_reflns_theta_full 35.587
_diffrn_reflns_theta_max 38.385
_diffrn_reflns_theta_min 3.946
_exptl_absorpt_coefficient_mu 19.169
_exptl_absorpt_correction_T_max 0.120
_exptl_absorpt_correction_T_min 0.060
_exptl_absorpt_correction_type multi-scan
_exptl_absorpt_process_details 'Scala (Evans, 2006)'
_exptl_crystal_colour colourless
_exptl_crystal_density_diffrn 2.870
_exptl_crystal_description prism
_exptl_crystal_F_000 888
_exptl_crystal_size_max 0.15
_exptl_crystal_size_mid 0.10
_exptl_crystal_size_min 0.10
_refine_diff_density_max 12.269
_refine_diff_density_min -5.771
_refine_diff_density_rms 0.915
_refine_ls_extinction_coef 0.0031(3)
_refine_ls_extinction_expression Fc^*^=kFc[1+0.001xFc^2^\l^3^/sin(2\q)]^-1/4^
_refine_ls_extinction_method SHELXL
_refine_ls_goodness_of_fit_ref 1.057
_refine_ls_hydrogen_treatment constr
_refine_ls_matrix_type full
_refine_ls_number_parameters 125
_refine_ls_number_reflns 4757
_refine_ls_number_restraints 0
_refine_ls_restrained_S_all 1.057
_refine_ls_R_factor_all 0.1351
_refine_ls_R_factor_gt 0.1219
_refine_ls_shift/su_max 0.000
_refine_ls_shift/su_mean 0.000
_refine_ls_structure_factor_coef Fsqd
_refine_ls_weighting_details 'w=1/[\s^2^(Fo^2^)+(0.01P)^2^+160P] where P=(Fo^2^+2Fc^2^)/3'
_refine_ls_weighting_scheme calc
_refine_ls_wR_factor_gt 0.2715
_refine_ls_wR_factor_ref 0.2847
_reflns_Friedel_coverage 0.000
_reflns_number_gt 3786
_reflns_number_total 4757
_reflns_threshold_expression 'I > 2\s(I)'
_cod_data_source_file jp7b08468_si_004.cif
_cod_data_source_block Pb2I5MAH
_cod_depositor_comments 'Adding full bibliography for 1547218--1547220.cif.'
_cod_database_code 1547218
_shelx_space_group_comment
;
The symmetry employed for this shelxl refinement is uniquely defined
by the following loop, which should always be used as a source of
symmetry information in preference to the above space-group names.
They are only intended as comments.
;
_shelx_estimated_absorpt_t_min 0.156
_shelx_estimated_absorpt_t_max 0.243
_shelxl_version_number 2014/6

loop_
_space_group_symop_operation_xyz
'x, y, z'
'-x, -y, -z'

loop_
_atom_site_label
_atom_site_type_symbol
_atom_site_fract_x
_atom_site_fract_y
_atom_site_fract_z
_atom_site_U_iso_or_equiv
_atom_site_adp_type
_atom_site_occupancy
_atom_site_site_symmetry_order
_atom_site_calc_flag
_atom_site_refinement_flags_posn
_atom_site_refinement_flags_adp
_atom_site_refinement_flags_occupancy
Pb1 Pb 0.0000 0.0000 0.5000 0.0105(4) Uani 1 2 d S . P
Pb2 Pb 0.5000 0.5000 1.0000 0.0111(4) Uani 1 2 d S . P
I1 I 0.24797(15) -0.08628(14) 0.40896(14) 0.0126(4) Uani 1 1 d . . .
I2 I -0.03706(16) 0.12953(15) 0.31103(14) 0.0150(4) Uani 1 1 d . . .
I3 I 0.25869(15) 0.30428(13) 0.71769(13) 0.0104(4) Uani 1 1 d . . .
I4 I 0.24970(15) 0.58578(15) 1.08295(14) 0.0140(4) Uani 1 1 d . . .
I5 I 0.61892(17) 0.77439(15) 0.95442(14) 0.0164(4) Uani 1 1 d . . .
O1 O 0.2267(17) 0.5566(17) 0.5459(15) 0.0168(19) Uani 1 1 d . . .
N1 N 0.460(2) 0.642(2) 0.5403(19) 0.0168(19) Uani 1 1 d . . .
C1 C 0.366(3) 0.606(2) 0.596(2) 0.0168(19) Uani 1 1 d . . .
H1 H 0.4057 0.6168 0.6769 0.020 Uiso 1 1 calc R U .
C2 C 0.407(3) 0.627(2) 0.415(2) 0.0168(19) Uani 1 1 d . . .
H2A H 0.3138 0.5392 0.3637 0.025 Uiso 1 1 calc R U .
H2B H 0.4828 0.6235 0.3770 0.025 Uiso 1 1 calc R U .
H2C H 0.3883 0.7076 0.4192 0.025 Uiso 1 1 calc R U .
C3 C 0.622(2) 0.710(2) 0.603(2) 0.0168(19) Uani 1 1 d . . .
H3A H 0.6664 0.6600 0.5505 0.025 Uiso 1 1 calc R U .
H3B H 0.6456 0.7057 0.6818 0.025 Uiso 1 1 calc R U .
H3C H 0.6638 0.8085 0.6191 0.025 Uiso 1 1 calc R U .
N2 N 0.027(3) 0.203(2) 0.893(2) 0.027(4) Uani 1 1 d . . .
H2D H -0.0367 0.1781 0.8176 0.040 Uiso 1 1 calc R U .
H2E H 0.0930 0.1654 0.8824 0.040 Uiso 1 1 calc R U .
H2F H 0.0783 0.2984 0.9369 0.040 Uiso 1 1 calc R U .
C4 C -0.063(3) 0.144(3) 0.964(2) 0.027(4) Uani 1 1 d . . .
H4A H -0.1142 0.0409 0.9190 0.040 Uiso 1 1 calc R U .
H4B H -0.1369 0.1810 0.9725 0.040 Uiso 1 1 calc R U .
H4C H 0.0054 0.1744 1.0470 0.040 Uiso 1 1 calc R U .
N3 N 0.430(2) 0.072(2) 0.750(2) 0.018(3) Uani 1 1 d . . .
H3D H 0.3975 0.0396 0.6667 0.027 Uiso 1 1 calc R U .
H3E H 0.5073 0.1608 0.7876 0.027 Uiso 1 1 calc R U .
H3F H 0.3536 0.0757 0.7776 0.027 Uiso 1 1 calc R U .
C5 C 0.481(3) -0.025(2) 0.782(2) 0.018(3) Uani 1 1 d . . .
H5A H 0.5736 -0.0162 0.7654 0.027 Uiso 1 1 calc R U .
H5B H 0.4035 -0.1224 0.7314 0.027 Uiso 1 1 calc R U .
H5C H 0.5004 0.0014 0.8700 0.027 Uiso 1 1 calc R U .
N4 N 0.006(2) 0.571(2) 0.382(2) 0.023(4) Uani 1 1 d . . .
H4D H 0.0179 0.6549 0.3838 0.034 Uiso 1 1 calc R U .
H4E H 0.0945 0.5807 0.4270 0.034 Uiso 1 1 calc R U .
H4F H -0.0643 0.5434 0.4151 0.034 Uiso 1 1 calc R U .
C6 C -0.045(3) 0.460(3) 0.249(3) 0.023(4) Uani 1 1 d . . .
H6A H -0.1336 0.4575 0.1988 0.034 Uiso 1 1 calc R U .
H6B H -0.0688 0.3675 0.2464 0.034 Uiso 1 1 calc R U .
H6C H 0.0358 0.4842 0.2169 0.034 Uiso 1 1 calc R U .

loop_
_atom_site_aniso_label
_atom_site_aniso_U_11
_atom_site_aniso_U_22
_atom_site_aniso_U_33
_atom_site_aniso_U_23
_atom_site_aniso_U_13
_atom_site_aniso_U_12
Pb1 0.0113(7) 0.0050(7) 0.0121(8) 0.0038(6) 0.0017(5) 0.0018(5)
Pb2 0.0108(7) 0.0063(7) 0.0127(8) 0.0042(6) 0.0015(5) 0.0017(5)
I1 0.0128(7) 0.0097(7) 0.0168(8) 0.0076(6) 0.0056(6) 0.0050(5)
I2 0.0141(7) 0.0103(7) 0.0189(8) 0.0106(6) 0.0020(6) 0.0016(5)
I3 0.0105(7) 0.0052(6) 0.0121(7) 0.0046(5) 0.0005(5) 0.0011(5)
I4 0.0128(7) 0.0111(7) 0.0161(8) 0.0055(6) 0.0053(6) 0.0038(6)
I5 0.0202(8) 0.0118(7) 0.0153(8) 0.0093(6) 0.0027(6) 0.0036(6)
O1 0.012(4) 0.013(4) 0.018(5) 0.006(4) 0.002(4) 0.001(3)
N1 0.012(4) 0.013(4) 0.018(5) 0.006(4) 0.002(4) 0.001(3)
C1 0.012(4) 0.013(4) 0.018(5) 0.006(4) 0.002(4) 0.001(3)
C2 0.012(4) 0.013(4) 0.018(5) 0.006(4) 0.002(4) 0.001(3)
C3 0.012(4) 0.013(4) 0.018(5) 0.006(4) 0.002(4) 0.001(3)
N2 0.033(10) 0.013(8) 0.022(9) 0.007(7) -0.004(7) 0.006(7)
C4 0.033(10) 0.013(8) 0.022(9) 0.007(7) -0.004(7) 0.006(7)
N3 0.022(8) 0.012(7) 0.022(8) 0.013(7) 0.006(6) 0.005(6)
C5 0.022(8) 0.012(7) 0.022(8) 0.013(7) 0.006(6) 0.005(6)
N4 0.028(9) 0.018(8) 0.034(10) 0.020(8) 0.020(8) 0.011(7)
C6 0.028(9) 0.018(8) 0.034(10) 0.020(8) 0.020(8) 0.011(7)

loop_
_atom_type_symbol
_atom_type_description
_atom_type_scat_dispersion_real
_atom_type_scat_dispersion_imag
_atom_type_scat_source
C C 0.0070 0.0030 'International Tables Vol C Tables 4.2.6.8 and 6.1.1.4'
H H 0.0000 0.0000 'International Tables Vol C Tables 4.2.6.8 and 6.1.1.4'
N N 0.0130 0.0070 'International Tables Vol C Tables 4.2.6.8 and 6.1.1.4'
O O 0.0210 0.0120 'International Tables Vol C Tables 4.2.6.8 and 6.1.1.4'
I I -0.0340 3.1360 'International Tables Vol C Tables 4.2.6.8 and 6.1.1.4'
Pb Pb -9.9000 4.0740 'International Tables Vol C Tables 4.2.6.8 and 6.1.1.4'

loop_
_geom_angle_atom_site_label_1
_geom_angle_atom_site_label_2
_geom_angle_atom_site_label_3
_geom_angle
_geom_angle_site_symmetry_1
_geom_angle_site_symmetry_3
I2 Pb1 I2 180.00(4) . 2_556
I2 Pb1 I3 91.35(4) . .
I2 Pb1 I3 88.65(5) 2_556 .
I2 Pb1 I3 88.65(4) . 2_556
I2 Pb1 I3 91.35(5) 2_556 2_556
I3 Pb1 I3 180.0 . 2_556
I2 Pb1 I1 88.38(4) . 2_556
I2 Pb1 I1 91.62(4) 2_556 2_556
I3 Pb1 I1 88.72(5) . 2_556
I3 Pb1 I1 91.28(5) 2_556 2_556
I2 Pb1 I1 91.62(4) . .
I2 Pb1 I1 88.38(4) 2_556 .
I3 Pb1 I1 91.28(5) . .
I3 Pb1 I1 88.72(5) 2_556 .
I1 Pb1 I1 180.0 2_556 .
I5 Pb2 I5 180.00(5) 2_667 .
I5 Pb2 I4 89.04(4) 2_667 2_667
I5 Pb2 I4 90.96(4) . 2_667
I5 Pb2 I4 90.96(4) 2_667 .
I5 Pb2 I4 89.04(4) . .
I4 Pb2 I4 180.0 2_667 .
I5 Pb2 I3 87.98(5) 2_667 .
I5 Pb2 I3 92.02(5) . .
I4 Pb2 I3 91.16(5) 2_667 .
I4 Pb2 I3 88.84(5) . .
I5 Pb2 I3 92.02(5) 2_667 2_667
I5 Pb2 I3 87.98(5) . 2_667
I4 Pb2 I3 88.84(5) 2_667 2_667
I4 Pb2 I3 91.16(5) . 2_667
I3 Pb2 I3 180.00(4) . 2_667
Pb1 I3 Pb2 150.09(5) . .
C1 N1 C3 122(2) . .
C1 N1 C2 121.5(19) . .
C3 N1 C2 116.2(19) . .
O1 C1 N1 123(2) . .
O1 C1 H1 118.6 . .
N1 C1 H1 118.6 . .
N1 C2 H2A 109.5 . .
N1 C2 H2B 109.5 . .
H2A C2 H2B 109.5 . .
N1 C2 H2C 109.5 . .
H2A C2 H2C 109.5 . .
H2B C2 H2C 109.5 . .
N1 C3 H3A 109.5 . .
N1 C3 H3B 109.5 . .
H3A C3 H3B 109.5 . .
N1 C3 H3C 109.5 . .
H3A C3 H3C 109.5 . .
H3B C3 H3C 109.5 . .
C4 N2 H2D 109.5 . .
C4 N2 H2E 109.5 . .
H2D N2 H2E 109.5 . .
C4 N2 H2F 109.5 . .
H2D N2 H2F 109.5 . .
H2E N2 H2F 109.5 . .
N2 C4 H4A 109.5 . .
N2 C4 H4B 109.5 . .
H4A C4 H4B 109.5 . .
N2 C4 H4C 109.5 . .
H4A C4 H4C 109.5 . .
H4B C4 H4C 109.5 . .
C5 N3 H3D 109.5 . .
C5 N3 H3E 109.5 . .
H3D N3 H3E 109.5 . .
C5 N3 H3F 109.5 . .
H3D N3 H3F 109.5 . .
H3E N3 H3F 109.5 . .
N3 C5 H5A 109.5 . .
N3 C5 H5B 109.5 . .
H5A C5 H5B 109.5 . .
N3 C5 H5C 109.5 . .
H5A C5 H5C 109.5 . .
H5B C5 H5C 109.5 . .
C6 N4 H4D 109.5 . .
C6 N4 H4E 109.5 . .
H4D N4 H4E 109.5 . .
C6 N4 H4F 109.5 . .
H4D N4 H4F 109.5 . .
H4E N4 H4F 109.5 . .
N4 C6 H6A 109.5 . .
N4 C6 H6B 109.5 . .
H6A C6 H6B 109.5 . .
N4 C6 H6C 109.5 . .
H6A C6 H6C 109.5 . .
H6B C6 H6C 109.5 . .

loop_
_geom_bond_atom_site_label_1
_geom_bond_atom_site_label_2
_geom_bond_distance
_geom_bond_site_symmetry_2
Pb1 I2 3.2099(15) .
Pb1 I2 3.2100(15) 2_556
Pb1 I3 3.239(3) .
Pb1 I3 3.239(3) 2_556
Pb1 I1 3.2499(16) 2_556
Pb1 I1 3.2499(16) .
Pb2 I5 3.2312(17) 2_667
Pb2 I5 3.2312(17) .
Pb2 I4 3.2323(16) 2_667
Pb2 I4 3.2323(16) .
Pb2 I3 3.253(2) .
Pb2 I3 3.253(2) 2_667
O1 C1 1.26(3) .
N1 C1 1.33(3) .
N1 C3 1.46(3) .
N1 C2 1.47(3) .
C1 H1 0.9500 .
C2 H2A 0.9800 .
C2 H2B 0.9800 .
C2 H2C 0.9800 .
C3 H3A 0.9800 .
C3 H3B 0.9800 .
C3 H3C 0.9800 .
N2 C4 1.54(4) .
N2 H2D 0.9100 .
N2 H2E 0.9100 .
N2 H2F 0.9100 .
C4 H4A 0.9800 .
C4 H4B 0.9800 .
C4 H4C 0.9800 .
N3 C5 1.50(3) .
N3 H3D 0.9100 .
N3 H3E 0.9100 .
N3 H3F 0.9100 .
C5 H5A 0.9800 .
C5 H5B 0.9800 .
C5 H5C 0.9800 .
N4 C6 1.51(3) .
N4 H4D 0.9100 .
N4 H4E 0.9100 .
N4 H4F 0.9100 .
C6 H6A 0.9800 .
C6 H6B 0.9800 .
C6 H6C 0.9800 .

loop_
_geom_hbond_atom_site_label_D
_geom_hbond_atom_site_label_H
_geom_hbond_atom_site_label_A
_geom_hbond_distance_DH
_geom_hbond_distance_HA
_geom_hbond_distance_DA
_geom_hbond_angle_DHA
_geom_hbond_site_symmetry_A
N2 H2D I1 0.91 2.76 3.67(2) 175 2_556
N2 H2F I4 0.91 2.76 3.67(2) 175 .
N3 H3D I1 0.91 2.81 3.71(2) 170 .
N3 H3E I4 0.91 2.70 3.60(2) 173 2_667
N4 H4E O1 0.91 1.96 2.81(3) 156 .
N4 H4F O1 0.91 1.92 2.81(3) 167 2_566

loop_
_geom_torsion_atom_site_label_1
_geom_torsion_atom_site_label_2
_geom_torsion_atom_site_label_3
_geom_torsion_atom_site_label_4
_geom_torsion
C3 N1 C1 O1 175(2)
C2 N1 C1 O1 0(4)
